data_7110053
loop_
_publ_author_name
'Kazuya Arashiba'
'Shogo Kuriyama'
'Kazunari Nakajima'
'Yoshiaki Nishibayashi'

_publ_section_title
;
 Preparation and reactivity of a dinitrogen-bridged
 dimolybdenum-tetrachloride complex
;
_journal_name_full Chem.Commun.
_journal_page_first 11215
_journal_paper_doi 10.1039/c3cc46946h
_journal_volume 49
_journal_year 2013
_chemical_formula_moiety 'C52 H100 Cl4 Mo2 N4 P4 '
_chemical_formula_sum 'C52 H100 Cl4 Mo2 N4 P4'
_chemical_formula_weight 1238.98
_space_group_IT_number 2
_symmetry_cell_setting triclinic
_symmetry_Int_Tables_number 2
_symmetry_space_group_name_Hall '-P 1'
_symmetry_space_group_name_H-M 'P -1'
_cell_angle_alpha 88.584(4)
_cell_angle_beta 86.511(3)
_cell_angle_gamma 87.074(3)
_cell_formula_units_Z 2
_cell_length_a 12.3345(16)
_cell_length_b 12.7158(16)
_cell_length_c 20.165(2)
_cell_measurement_reflns_used 11347
_cell_measurement_temperature 173.1
_cell_measurement_theta_max 27.5
_cell_measurement_theta_min 3.0
_cell_volume 3152.0(6)
_computing_cell_refinement PROCESS-AUTO
_computing_data_collection PROCESS-AUTO
_computing_data_reduction CrystalStructure
_computing_publication_material 'CrystalStructure 3.8'
_computing_structure_refinement CRYSTALS
_computing_structure_solution SIR97
_diffrn_ambient_temperature 173.1
_diffrn_detector_area_resol_mean 10.00
_diffrn_measured_fraction_theta_full 0.980
_diffrn_measured_fraction_theta_max 0.980
_diffrn_measurement_device_type 'Rigaku RAXIS-RAPID'
_diffrn_measurement_method \w
_diffrn_radiation_type 'Mo K\a'
_diffrn_radiation_wavelength 0.71075
_diffrn_reflns_av_R_equivalents 0.049
_diffrn_reflns_limit_h_max 15
_diffrn_reflns_limit_h_min -15
_diffrn_reflns_limit_k_max 16
_diffrn_reflns_limit_k_min -16
_diffrn_reflns_limit_l_max 26
_diffrn_reflns_limit_l_min -26
_diffrn_reflns_number 30283
_diffrn_reflns_theta_full 27.48
_diffrn_reflns_theta_max 27.48
_exptl_absorpt_coefficient_mu 0.703
_exptl_absorpt_correction_T_max 0.869
_exptl_absorpt_correction_T_min 0.743
_exptl_absorpt_correction_type multi-scan
_exptl_absorpt_process_details
;
    Higashi, T. (1995). Program for Absorption Correction.
    Rigaku Corporation, Tokyo, Japan.
;
_exptl_crystal_colour purple
_exptl_crystal_density_diffrn 1.305
_exptl_crystal_density_method 'not measured'
_exptl_crystal_description block
_exptl_crystal_F_000 1304.00
_exptl_crystal_size_max 0.35
_exptl_crystal_size_mid 0.30
_exptl_crystal_size_min 0.20
_refine_diff_density_max 1.15
_refine_diff_density_min -0.90
_refine_ls_extinction_method none
_refine_ls_goodness_of_fit_ref 1.000
_refine_ls_hydrogen_treatment refall
_refine_ls_number_parameters 665
_refine_ls_number_reflns 14181
_refine_ls_R_factor_gt 0.0478
_refine_ls_shift/su_max 0.0000
_refine_ls_structure_factor_coef Fsqd
_refine_ls_weighting_details 'w = 1/[1.7000\s(Fo^2^)]/(4Fo^2^)'
_refine_ls_weighting_scheme calc
_refine_ls_wR_factor_ref 0.1210
_reflns_number_gt 10208
_reflns_number_total 14181
_reflns_threshold_expression F^2^>2.0\s(F^2^)
_cod_data_source_file c3cc46946h.txt
_cod_data_source_block '_20091009'
_cod_original_cell_volume 3151.9(7)
_cod_original_formula_sum 'C52 H100 Cl4 Mo2 N4 P4 '
_cod_database_code 7110053

loop_
_symmetry_equiv_pos_site_id
_symmetry_equiv_pos_as_xyz
1 +X,+Y,+Z
2 -X,-Y,-Z

loop_
_atom_site_label
_atom_site_type_symbol
_atom_site_fract_x
_atom_site_fract_y
_atom_site_fract_z
_atom_site_U_iso_or_equiv
_atom_site_adp_type
_atom_site_occupancy
_atom_site_symmetry_multiplicity
_atom_site_calc_flag
_atom_site_refinement_flags
Mo(1) Mo 0.57659(3) 0.73495(2) 0.857450(10) 0.02513(8) Uani 1.00 1 d .
Mo(2) Mo 0.71632(3) 0.60320(2) 0.634160(10) 0.02423(8) Uani 1.00 1 d .
Cl(1) Cl 0.46647(8) 0.58011(7) 0.87367(5) 0.0360(2) Uani 1.00 1 d .
Cl(2) Cl 0.67767(8) 0.89618(7) 0.85376(5) 0.0358(2) Uani 1.00 1 d .
Cl(3) Cl 0.88326(8) 0.51993(7) 0.67460(4) 0.0343(2) Uani 1.00 1 d .
Cl(4) Cl 0.55269(8) 0.67829(7) 0.58375(5) 0.0350(2) Uani 1.00 1 d .
P(1) P 0.71696(9) 0.64685(8) 0.93173(5) 0.0303(2) Uani 1.00 1 d .
P(2) P 0.40681(9) 0.84771(8) 0.82752(5) 0.0300(2) Uani 1.00 1 d .
P(3) P 0.63571(9) 0.42004(7) 0.63615(5) 0.0289(2) Uani 1.00 1 d .
P(4) P 0.82622(9) 0.75647(7) 0.58737(5) 0.0294(2) Uani 1.00 1 d .
N(1) N 0.6340(2) 0.6889(2) 0.77149(14) 0.0255(8) Uani 1.00 1 d .
N(2) N 0.6671(2) 0.6569(2) 0.71993(14) 0.0237(7) Uani 1.00 1 d .
N(3) N 0.5094(2) 0.7811(2) 0.95621(14) 0.0298(8) Uani 1.00 1 d .
N(4) N 0.7693(2) 0.5461(2) 0.53485(14) 0.0278(8) Uani 1.00 1 d .
C(1) C 0.6136(3) 0.6278(3) 1.00164(17) 0.0351(11) Uani 1.00 1 d .
C(2) C 0.5359(3) 0.7218(3) 1.01054(18) 0.0353(11) Uani 1.00 1 d .
C(3) C 0.4911(3) 0.7480(3) 1.07351(18) 0.0399(12) Uani 1.00 1 d .
C(4) C 0.4213(3) 0.8361(3) 1.0807(2) 0.0471(13) Uani 1.00 1 d .
C(5) C 0.3965(3) 0.8956(3) 1.0260(2) 0.0448(13) Uani 1.00 1 d .
C(6) C 0.4395(3) 0.8669(3) 0.96342(18) 0.0342(11) Uani 1.00 1 d .
C(7) C 0.4125(3) 0.9297(3) 0.90192(18) 0.0367(11) Uani 1.00 1 d .
C(8) C 0.7783(3) 0.5098(3) 0.91287(19) 0.0371(11) Uani 1.00 1 d .
C(9) C 0.7876(4) 0.4385(3) 0.9747(2) 0.0536(14) Uani 1.00 1 d .
C(10) C 0.7060(3) 0.4565(3) 0.8661(2) 0.0474(13) Uani 1.00 1 d .
C(11) C 0.8891(3) 0.5177(3) 0.8750(2) 0.0492(13) Uani 1.00 1 d .
C(12) C 0.8240(3) 0.7252(3) 0.97097(19) 0.0390(11) Uani 1.00 1 d .
C(13) C 0.7649(3) 0.8177(3) 1.0079(2) 0.0447(13) Uani 1.00 1 d .
C(14) C 0.8886(4) 0.6607(3) 1.0220(2) 0.0566(15) Uani 1.00 1 d .
C(15) C 0.9038(3) 0.7686(3) 0.9169(2) 0.0475(13) Uani 1.00 1 d .
C(16) C 0.2649(3) 0.7975(3) 0.83714(19) 0.0359(11) Uani 1.00 1 d .
C(17) C 0.2459(3) 0.7540(3) 0.90884(19) 0.0441(12) Uani 1.00 1 d .
C(18) C 0.1737(3) 0.8821(3) 0.8271(2) 0.0476(13) Uani 1.00 1 d .
C(19) C 0.2537(3) 0.7062(3) 0.7891(2) 0.0473(13) Uani 1.00 1 d .
C(20) C 0.4128(3) 0.9444(3) 0.75359(19) 0.0383(11) Uani 1.00 1 d .
C(21) C 0.3564(4) 1.0526(3) 0.7682(2) 0.0558(15) Uani 1.00 1 d .
C(22) C 0.3637(4) 0.8944(3) 0.6940(2) 0.0538(15) Uani 1.00 1 d .
C(23) C 0.5321(3) 0.9644(3) 0.7321(2) 0.0525(14) Uani 1.00 1 d .
C(24) C 0.6162(3) 0.4287(2) 0.54596(17) 0.0354(11) Uani 1.00 1 d .
C(25) C 0.7125(3) 0.4701(2) 0.50678(17) 0.0320(10) Uani 1.00 1 d .
C(26) C 0.7449(3) 0.4343(3) 0.44351(18) 0.0406(12) Uani 1.00 1 d .
C(27) C 0.8330(3) 0.4748(3) 0.40907(19) 0.0421(12) Uani 1.00 1 d .
C(28) C 0.8903(3) 0.5515(3) 0.43758(17) 0.0368(11) Uani 1.00 1 d .
C(29) C 0.8565(3) 0.5860(2) 0.50071(17) 0.0323(10) Uani 1.00 1 d .
C(30) C 0.9175(3) 0.6682(2) 0.53398(18) 0.0350(11) Uani 1.00 1 d .
C(31) C 0.7225(3) 0.2938(2) 0.6440(2) 0.0394(12) Uani 1.00 1 d .
C(32) C 0.7637(4) 0.2813(3) 0.7146(2) 0.0504(14) Uani 1.00 1 d .
C(33) C 0.6611(4) 0.1945(3) 0.6289(2) 0.0593(16) Uani 1.00 1 d .
C(34) C 0.8194(3) 0.2949(3) 0.5942(2) 0.0460(13) Uani 1.00 1 d .
C(35) C 0.4952(3) 0.3983(3) 0.67631(19) 0.0366(11) Uani 1.00 1 d .
C(36) C 0.4392(3) 0.5076(3) 0.6883(2) 0.0445(12) Uani 1.00 1 d .
C(37) C 0.5004(3) 0.3436(3) 0.7453(2) 0.0483(13) Uani 1.00 1 d .
C(38) C 0.4240(3) 0.3354(3) 0.6329(2) 0.0494(14) Uani 1.00 1 d .
C(39) C 0.9208(3) 0.8247(3) 0.64172(19) 0.0396(12) Uani 1.00 1 d .
C(40) C 0.8642(4) 0.9281(3) 0.6673(2) 0.0563(15) Uani 1.00 1 d .
C(41) C 0.9427(4) 0.7561(3) 0.7034(2) 0.0537(15) Uani 1.00 1 d .
C(42) C 1.0319(4) 0.8479(4) 0.6058(2) 0.0598(16) Uani 1.00 1 d .
C(43) C 0.7693(3) 0.8562(2) 0.52509(18) 0.0376(11) Uani 1.00 1 d .
C(44) C 0.6710(3) 0.9188(3) 0.5580(2) 0.0477(13) Uani 1.00 1 d .
C(45) C 0.8519(4) 0.9327(3) 0.4945(2) 0.0554(15) Uani 1.00 1 d .
C(46) C 0.7287(3) 0.7957(3) 0.46702(19) 0.0422(12) Uani 1.00 1 d .
C(47) C 0.1373(7) 0.3819(7) 0.7680(4) 0.159(3) Uiso 1.00 1 d .
C(48) C 0.1278(8) 0.2852(7) 0.7432(4) 0.160(3) Uiso 1.00 1 d .
C(49) C 0.0536(8) 0.1876(7) 0.7546(4) 0.177(3) Uiso 1.00 1 d .
C(50) C 0.0176(6) 0.1842(5) 0.8211(3) 0.111(2) Uiso 1.00 1 d .
C(51) C -0.0611(5) 0.0916(5) 0.8398(3) 0.0950(19) Uiso 1.00 1 d .
C(52) C -0.0912(5) 0.0872(5) 0.9116(2) 0.098(2) Uiso 1.00 1 d .
H(1) H 0.5735 0.5683 0.9930 0.042 Uiso 1.00 1 c R
H(2) H 0.6500 0.6154 1.0415 0.042 Uiso 1.00 1 c R
H(3) H 0.5083 0.7056 1.1112 0.048 Uiso 1.00 1 c R
H(4) H 0.3909 0.8551 1.1234 0.056 Uiso 1.00 1 c R
H(5) H 0.3497 0.9569 1.0307 0.054 Uiso 1.00 1 c R
H(6) H 0.3437 0.9656 0.9099 0.044 Uiso 1.00 1 c R
H(7) H 0.4665 0.9797 0.8931 0.044 Uiso 1.00 1 c R
H(8) H 0.7190 0.4377 0.9988 0.064 Uiso 1.00 1 c R
H(9) H 0.8399 0.4644 1.0020 0.064 Uiso 1.00 1 c R
H(10) H 0.8097 0.3690 0.9616 0.064 Uiso 1.00 1 c R
H(11) H 0.9394 0.5442 0.9034 0.059 Uiso 1.00 1 c R
H(12) H 0.8821 0.5640 0.8376 0.059 Uiso 1.00 1 c R
H(13) H 0.9146 0.4499 0.8604 0.059 Uiso 1.00 1 c R
H(14) H 0.6342 0.4546 0.8859 0.057 Uiso 1.00 1 c R
H(15) H 0.7341 0.3867 0.8581 0.057 Uiso 1.00 1 c R
H(16) H 0.7047 0.4952 0.8252 0.057 Uiso 1.00 1 c R
H(17) H 0.7086 0.8472 0.9821 0.054 Uiso 1.00 1 c R
H(18) H 0.7345 0.7932 1.0495 0.054 Uiso 1.00 1 c R
H(19) H 0.8152 0.8699 1.0150 0.054 Uiso 1.00 1 c R
H(20) H 0.8397 0.6248 1.0518 0.068 Uiso 1.00 1 c R
H(21) H 0.9292 0.7065 1.0462 0.068 Uiso 1.00 1 c R
H(22) H 0.9368 0.6108 0.9996 0.068 Uiso 1.00 1 c R
H(23) H 0.9534 0.8114 0.9366 0.057 Uiso 1.00 1 c R
H(24) H 0.9429 0.7117 0.8951 0.057 Uiso 1.00 1 c R
H(25) H 0.8646 0.8095 0.8854 0.057 Uiso 1.00 1 c R
H(26) H 0.3017 0.7023 0.9180 0.053 Uiso 1.00 1 c R
H(27) H 0.2471 0.8099 0.9392 0.053 Uiso 1.00 1 c R
H(28) H 0.1773 0.7231 0.9135 0.053 Uiso 1.00 1 c R
H(29) H 0.1783 0.9366 0.8580 0.057 Uiso 1.00 1 c R
H(30) H 0.1051 0.8514 0.8338 0.057 Uiso 1.00 1 c R
H(31) H 0.1811 0.9107 0.7832 0.057 Uiso 1.00 1 c R
H(32) H 0.1826 0.6807 0.7951 0.057 Uiso 1.00 1 c R
H(33) H 0.2658 0.7310 0.7446 0.057 Uiso 1.00 1 c R
H(34) H 0.3058 0.6509 0.7981 0.057 Uiso 1.00 1 c R
H(35) H 0.3893 1.0834 0.8039 0.067 Uiso 1.00 1 c R
H(36) H 0.2815 1.0443 0.7799 0.067 Uiso 1.00 1 c R
H(37) H 0.3634 1.0970 0.7297 0.067 Uiso 1.00 1 c R
H(38) H 0.2886 0.8850 0.7040 0.065 Uiso 1.00 1 c R
H(39) H 0.3724 0.9394 0.6559 0.065 Uiso 1.00 1 c R
H(40) H 0.4001 0.8281 0.6853 0.065 Uiso 1.00 1 c R
H(41) H 0.5346 1.0109 0.6946 0.063 Uiso 1.00 1 c R
H(42) H 0.5697 0.8995 0.7210 0.063 Uiso 1.00 1 c R
H(43) H 0.5657 0.9951 0.7676 0.063 Uiso 1.00 1 c R
H(44) H 0.5545 0.4743 0.5387 0.042 Uiso 1.00 1 c R
H(45) H 0.6039 0.3603 0.5309 0.042 Uiso 1.00 1 c R
H(46) H 0.7057 0.3817 0.4242 0.049 Uiso 1.00 1 c R
H(47) H 0.8547 0.4506 0.3659 0.050 Uiso 1.00 1 c R
H(48) H 0.9518 0.5798 0.4143 0.044 Uiso 1.00 1 c R
H(49) H 0.9537 0.7098 0.5006 0.042 Uiso 1.00 1 c R
H(50) H 0.9697 0.6335 0.5608 0.042 Uiso 1.00 1 c R
H(51) H 0.8312 0.3137 0.7159 0.061 Uiso 1.00 1 c R
H(52) H 0.7731 0.2086 0.7258 0.061 Uiso 1.00 1 c R
H(53) H 0.7120 0.3140 0.7454 0.061 Uiso 1.00 1 c R
H(54) H 0.6261 0.1684 0.6688 0.071 Uiso 1.00 1 c R
H(55) H 0.7114 0.1419 0.6111 0.071 Uiso 1.00 1 c R
H(56) H 0.6083 0.2123 0.5976 0.071 Uiso 1.00 1 c R
H(57) H 0.8006 0.2660 0.5537 0.055 Uiso 1.00 1 c R
H(58) H 0.8784 0.2541 0.6113 0.055 Uiso 1.00 1 c R
H(59) H 0.8398 0.3654 0.5863 0.055 Uiso 1.00 1 c R
H(60) H 0.4543 0.5305 0.7312 0.053 Uiso 1.00 1 c R
H(61) H 0.3629 0.5036 0.6857 0.053 Uiso 1.00 1 c R
H(62) H 0.4660 0.5563 0.6555 0.053 Uiso 1.00 1 c R
H(63) H 0.5024 0.2694 0.7405 0.058 Uiso 1.00 1 c R
H(64) H 0.4380 0.3651 0.7725 0.058 Uiso 1.00 1 c R
H(65) H 0.5641 0.3627 0.7654 0.058 Uiso 1.00 1 c R
H(66) H 0.3845 0.3826 0.6049 0.059 Uiso 1.00 1 c R
H(67) H 0.3746 0.2966 0.6606 0.059 Uiso 1.00 1 c R
H(68) H 0.4691 0.2882 0.6063 0.059 Uiso 1.00 1 c R
H(69) H 0.8803 0.9840 0.6368 0.068 Uiso 1.00 1 c R
H(70) H 0.8897 0.9431 0.7094 0.068 Uiso 1.00 1 c R
H(71) H 0.7879 0.9208 0.6715 0.068 Uiso 1.00 1 c R
H(72) H 0.8895 0.7732 0.7379 0.064 Uiso 1.00 1 c R
H(73) H 1.0129 0.7684 0.7175 0.064 Uiso 1.00 1 c R
H(74) H 0.9393 0.6839 0.6928 0.064 Uiso 1.00 1 c R
H(75) H 1.0820 0.7899 0.6123 0.072 Uiso 1.00 1 c R
H(76) H 1.0588 0.9094 0.6235 0.072 Uiso 1.00 1 c R
H(77) H 1.0230 0.8587 0.5596 0.072 Uiso 1.00 1 c R
H(78) H 0.6064 0.8837 0.5516 0.057 Uiso 1.00 1 c R
H(79) H 0.6659 0.9875 0.5385 0.057 Uiso 1.00 1 c R
H(80) H 0.6802 0.9238 0.6042 0.057 Uiso 1.00 1 c R
H(81) H 0.8520 0.9930 0.5214 0.067 Uiso 1.00 1 c R
H(82) H 0.8324 0.9537 0.4511 0.067 Uiso 1.00 1 c R
H(83) H 0.9224 0.8987 0.4921 0.067 Uiso 1.00 1 c R
H(84) H 0.7860 0.7860 0.4338 0.051 Uiso 1.00 1 c R
H(85) H 0.6695 0.8348 0.4487 0.051 Uiso 1.00 1 c R
H(86) H 0.7054 0.7290 0.4827 0.051 Uiso 1.00 1 c R
H(87) H 0.1021 0.4333 0.7407 0.191 Uiso 1.00 1 c R
H(88) H 0.2120 0.3960 0.7690 0.191 Uiso 1.00 1 c R
H(89) H 0.1043 0.3843 0.8118 0.191 Uiso 1.00 1 c R
H(90) H 0.1201 0.3014 0.6974 0.192 Uiso 1.00 1 c R
H(91) H 0.1981 0.2535 0.7489 0.192 Uiso 1.00 1 c R
H(92) H -0.0069 0.1956 0.7275 0.212 Uiso 1.00 1 c R
H(93) H 0.0944 0.1244 0.7436 0.212 Uiso 1.00 1 c R
H(94) H 0.0792 0.1753 0.8471 0.133 Uiso 1.00 1 c R
H(95) H -0.0203 0.2492 0.8314 0.133 Uiso 1.00 1 c R
H(96) H -0.1253 0.1027 0.8163 0.114 Uiso 1.00 1 c R
H(97) H -0.0253 0.0266 0.8273 0.114 Uiso 1.00 1 c R
H(98) H -0.0411 0.0410 0.9332 0.117 Uiso 1.00 1 c R
H(99) H -0.1624 0.0622 0.9186 0.117 Uiso 1.00 1 c R
H(100) H -0.0898 0.1557 0.9292 0.117 Uiso 1.00 1 c R

loop_
_atom_site_aniso_label
_atom_site_aniso_U_11
_atom_site_aniso_U_22
_atom_site_aniso_U_33
_atom_site_aniso_U_12
_atom_site_aniso_U_13
_atom_site_aniso_U_23
Mo(1) 0.02457(19) 0.02565(17) 0.02487(16) -0.00145(13) 0.00104(13) -0.00014(13)
Mo(2) 0.02768(19) 0.02151(16) 0.02371(16) -0.00256(13) -0.00179(13) -0.00102(12)
Cl(1) 0.0335(5) 0.0310(4) 0.0440(5) -0.0072(4) -0.0026(4) 0.0046(4)
Cl(2) 0.0358(6) 0.0322(4) 0.0396(5) -0.0078(4) 0.0014(4) -0.0018(4)
Cl(3) 0.0340(5) 0.0351(5) 0.0338(4) 0.0014(4) -0.0053(4) 0.0000(4)
Cl(4) 0.0347(5) 0.0300(4) 0.0407(5) -0.0003(4) -0.0089(4) 0.0023(4)
P(1) 0.0275(5) 0.0342(5) 0.0291(4) -0.0027(4) -0.0025(4) 0.0029(4)
P(2) 0.0263(5) 0.0278(5) 0.0353(5) -0.0004(4) 0.0022(4) 0.0029(4)
P(3) 0.0343(6) 0.0219(4) 0.0314(5) -0.0045(4) -0.0076(4) 0.0020(3)
P(4) 0.0341(6) 0.0257(4) 0.0285(4) -0.0065(4) 0.0002(4) -0.0004(4)
N(1) 0.0262(18) 0.0220(14) 0.0284(15) 0.0012(13) -0.0042(12) -0.0002(12)
N(2) 0.0248(17) 0.0186(14) 0.0281(15) -0.0029(12) -0.0035(12) -0.0009(12)
N(3) 0.0294(19) 0.0312(16) 0.0291(15) -0.0080(14) 0.0024(13) -0.0046(13)
N(4) 0.035(2) 0.0208(14) 0.0276(15) 0.0013(13) -0.0040(13) -0.0026(12)
C(1) 0.035(2) 0.041(2) 0.0291(19) -0.0065(19) 0.0011(17) 0.0042(17)
C(2) 0.029(2) 0.044(2) 0.033(2) -0.0094(19) 0.0040(17) 0.0021(18)
C(3) 0.034(2) 0.060(2) 0.0265(19) -0.013(2) 0.0008(17) 0.0004(19)
C(4) 0.044(2) 0.057(2) 0.039(2) -0.009(2) 0.011(2) -0.011(2)
C(5) 0.043(2) 0.044(2) 0.047(2) -0.007(2) 0.010(2) -0.016(2)
C(6) 0.030(2) 0.036(2) 0.037(2) -0.0105(18) 0.0067(17) -0.0063(18)
C(7) 0.034(2) 0.032(2) 0.043(2) 0.0023(18) 0.0055(18) -0.0022(18)
C(8) 0.032(2) 0.034(2) 0.044(2) 0.0030(18) -0.0044(18) 0.0072(18)
C(9) 0.059(3) 0.042(2) 0.058(2) 0.007(2) 0.000(2) 0.020(2)
C(10) 0.049(3) 0.033(2) 0.061(2) 0.005(2) -0.009(2) -0.002(2)
C(11) 0.044(3) 0.043(2) 0.059(2) 0.008(2) -0.000(2) 0.003(2)
C(12) 0.031(2) 0.051(2) 0.036(2) -0.005(2) -0.0109(17) -0.0014(19)
C(13) 0.048(3) 0.045(2) 0.042(2) -0.011(2) -0.008(2) -0.008(2)
C(14) 0.044(3) 0.074(3) 0.052(2) 0.004(2) -0.018(2) -0.001(2)
C(15) 0.032(2) 0.050(2) 0.061(2) -0.009(2) 0.001(2) -0.002(2)
C(16) 0.032(2) 0.035(2) 0.040(2) -0.0026(18) -0.0002(17) 0.0075(17)
C(17) 0.026(2) 0.053(2) 0.052(2) -0.004(2) 0.0053(19) 0.008(2)
C(18) 0.026(2) 0.050(2) 0.065(2) 0.003(2) 0.002(2) 0.008(2)
C(19) 0.037(2) 0.048(2) 0.058(2) -0.005(2) -0.007(2) 0.001(2)
C(20) 0.038(2) 0.032(2) 0.045(2) -0.0002(18) -0.0015(19) 0.0112(18)
C(21) 0.056(3) 0.039(2) 0.070(3) 0.006(2) 0.003(2) 0.017(2)
C(22) 0.061(3) 0.058(2) 0.041(2) 0.003(2) -0.005(2) 0.015(2)
C(23) 0.051(3) 0.055(2) 0.050(2) -0.003(2) 0.001(2) 0.021(2)
C(24) 0.045(2) 0.0238(19) 0.039(2) -0.0041(18) -0.0132(18) -0.0004(16)
C(25) 0.045(2) 0.0189(17) 0.0313(19) 0.0076(17) -0.0078(17) 0.0006(15)
C(26) 0.056(3) 0.032(2) 0.035(2) 0.009(2) -0.017(2) -0.0078(18)
C(27) 0.059(3) 0.039(2) 0.0271(19) 0.009(2) -0.0012(19) -0.0057(18)
C(28) 0.038(2) 0.044(2) 0.0267(19) 0.0064(19) 0.0036(17) 0.0009(17)
C(29) 0.037(2) 0.0294(19) 0.0294(18) 0.0015(17) -0.0018(16) 0.0037(16)
C(30) 0.036(2) 0.035(2) 0.0324(19) -0.0039(18) 0.0057(17) 0.0028(17)
C(31) 0.049(2) 0.0194(18) 0.050(2) -0.0019(18) -0.014(2) 0.0048(17)
C(32) 0.055(3) 0.038(2) 0.059(2) 0.002(2) -0.016(2) 0.015(2)
C(33) 0.073(3) 0.024(2) 0.083(3) -0.001(2) -0.022(2) -0.002(2)
C(34) 0.050(3) 0.032(2) 0.055(2) 0.011(2) -0.010(2) -0.002(2)
C(35) 0.039(2) 0.033(2) 0.041(2) -0.0136(18) -0.0134(18) 0.0031(17)
C(36) 0.030(2) 0.047(2) 0.058(2) -0.011(2) -0.002(2) -0.004(2)
C(37) 0.045(3) 0.053(2) 0.048(2) -0.019(2) -0.006(2) 0.014(2)
C(38) 0.048(3) 0.049(2) 0.055(2) -0.017(2) -0.017(2) -0.003(2)
C(39) 0.041(2) 0.039(2) 0.040(2) -0.012(2) -0.0048(19) -0.0037(18)
C(40) 0.069(3) 0.042(2) 0.061(2) -0.010(2) -0.017(2) -0.021(2)
C(41) 0.063(3) 0.057(2) 0.045(2) -0.024(2) -0.020(2) 0.000(2)
C(42) 0.048(3) 0.067(3) 0.067(3) -0.027(2) -0.010(2) 0.005(2)
C(43) 0.052(2) 0.0263(19) 0.034(2) -0.0063(19) -0.0023(19) 0.0039(16)
C(44) 0.062(3) 0.026(2) 0.057(2) -0.003(2) -0.012(2) -0.0028(19)
C(45) 0.069(3) 0.043(2) 0.056(2) -0.019(2) -0.011(2) 0.014(2)
C(46) 0.050(3) 0.038(2) 0.039(2) -0.003(2) -0.0112(19) 0.0066(18)

loop_
_atom_type_symbol
_atom_type_description
_atom_type_scat_dispersion_real
_atom_type_scat_dispersion_imag
_atom_type_scat_source
C C 0.003 0.002
;
International Tables for Crystallography
(1992, Vol. C, Tables 4.2.6.8 and 6.1.1.4)
;
H H 0.000 0.000
;
International Tables for Crystallography
(1992, Vol. C, Table 6.1.1.4)
;
N N 0.006 0.003
;
International Tables for Crystallography
(1992, Vol. C, Tables 4.2.6.8 and 6.1.1.4)
;
P P 0.102 0.094
;
International Tables for Crystallography
(1992, Vol. C, Tables 4.2.6.8 and 6.1.1.4)
;
Cl Cl 0.148 0.159
;
International Tables for Crystallography
(1992, Vol. C, Tables 4.2.6.8 and 6.1.1.4)
;
Mo Mo -1.683 0.686
;
International Tables for Crystallography
(1992, Vol. C, Tables 4.2.6.8 and 6.1.1.4)
;

loop_
_geom_angle_atom_site_label_1
_geom_angle_atom_site_label_2
_geom_angle_atom_site_label_3
_geom_angle
_geom_angle_publ_flag
Cl(1) Mo(1) Cl(2) 173.41(3) yes
Cl(1) Mo(1) P(1) 89.30(3) yes
Cl(1) Mo(1) P(2) 90.14(3) yes
Cl(1) Mo(1) N(1) 92.07(8) yes
Cl(1) Mo(1) N(3) 85.82(8) yes
Cl(2) Mo(1) P(1) 89.60(3) yes
Cl(2) Mo(1) P(2) 88.40(3) yes
Cl(2) Mo(1) N(1) 94.52(8) yes
Cl(2) Mo(1) N(3) 87.59(8) yes
P(1) Mo(1) P(2) 157.59(3) yes
P(1) Mo(1) N(1) 100.51(9) yes
P(1) Mo(1) N(3) 78.78(8) yes
P(2) Mo(1) N(1) 101.90(9) yes
P(2) Mo(1) N(3) 78.84(8) yes
N(1) Mo(1) N(3) 177.77(11) yes
Cl(3) Mo(2) Cl(4) 174.64(3) yes
Cl(3) Mo(2) P(3) 88.47(3) yes
Cl(3) Mo(2) P(4) 89.06(3) yes
Cl(3) Mo(2) N(2) 93.69(8) yes
Cl(3) Mo(2) N(4) 87.99(8) yes
Cl(4) Mo(2) P(3) 89.55(3) yes
Cl(4) Mo(2) P(4) 90.82(3) yes
Cl(4) Mo(2) N(2) 91.60(9) yes
Cl(4) Mo(2) N(4) 86.74(8) yes
P(3) Mo(2) P(4) 156.94(3) yes
P(3) Mo(2) N(2) 102.61(8) yes
P(3) Mo(2) N(4) 78.21(7) yes
P(4) Mo(2) N(2) 100.43(8) yes
P(4) Mo(2) N(4) 78.79(8) yes
N(2) Mo(2) N(4) 178.15(11) yes
Mo(1) P(1) C(1) 92.55(12) yes
Mo(1) P(1) C(8) 120.54(13) yes
Mo(1) P(1) C(12) 121.91(13) yes
C(1) P(1) C(8) 105.36(17) yes
C(1) P(1) C(12) 103.11(17) yes
C(8) P(1) C(12) 108.53(18) yes
Mo(1) P(2) C(7) 92.16(13) yes
Mo(1) P(2) C(16) 122.74(12) yes
Mo(1) P(2) C(20) 120.60(13) yes
C(7) P(2) C(16) 102.69(17) yes
C(7) P(2) C(20) 105.29(17) yes
C(16) P(2) C(20) 108.17(18) yes
Mo(2) P(3) C(24) 91.78(12) yes
Mo(2) P(3) C(31) 122.45(14) yes
Mo(2) P(3) C(35) 121.01(12) yes
C(24) P(3) C(31) 102.28(17) yes
C(24) P(3) C(35) 104.82(18) yes
C(31) P(3) C(35) 108.74(17) yes
Mo(2) P(4) C(30) 92.53(12) yes
Mo(2) P(4) C(39) 120.50(12) yes
Mo(2) P(4) C(43) 121.88(14) yes
C(30) P(4) C(39) 104.89(18) yes
C(30) P(4) C(43) 102.84(16) yes
C(39) P(4) C(43) 109.00(17) yes
Mo(1) N(1) N(2) 177.1(2) yes
Mo(2) N(2) N(1) 177.9(2) yes
Mo(1) N(3) C(2) 119.6(2) yes
Mo(1) N(3) C(6) 120.6(2) yes
C(2) N(3) C(6) 119.9(3) yes
Mo(2) N(4) C(25) 119.6(2) yes
Mo(2) N(4) C(29) 120.7(2) yes
C(25) N(4) C(29) 119.7(2) yes
P(1) C(1) C(2) 112.4(2) yes
N(3) C(2) C(1) 119.1(3) yes
N(3) C(2) C(3) 120.3(3) yes
C(1) C(2) C(3) 120.6(3) yes
C(2) C(3) C(4) 119.6(3) yes
C(3) C(4) C(5) 119.5(3) yes
C(4) C(5) C(6) 120.3(3) yes
N(3) C(6) C(5) 120.4(3) yes
N(3) C(6) C(7) 117.8(3) yes
C(5) C(6) C(7) 121.7(3) yes
P(2) C(7) C(6) 113.3(2) yes
P(1) C(8) C(9) 113.5(2) yes
P(1) C(8) C(10) 108.9(2) yes
P(1) C(8) C(11) 110.0(2) yes
C(9) C(8) C(10) 107.4(3) yes
C(9) C(8) C(11) 110.7(3) yes
C(10) C(8) C(11) 106.0(3) yes
P(1) C(12) C(13) 108.0(2) yes
P(1) C(12) C(14) 113.3(3) yes
P(1) C(12) C(15) 110.2(2) yes
C(13) C(12) C(14) 107.1(3) yes
C(13) C(12) C(15) 109.1(3) yes
C(14) C(12) C(15) 108.9(3) yes
P(2) C(16) C(17) 108.4(2) yes
P(2) C(16) C(18) 114.4(2) yes
P(2) C(16) C(19) 110.3(2) yes
C(17) C(16) C(18) 106.2(3) yes
C(17) C(16) C(19) 107.9(3) yes
C(18) C(16) C(19) 109.4(3) yes
P(2) C(20) C(21) 113.8(2) yes
P(2) C(20) C(22) 109.1(2) yes
P(2) C(20) C(23) 109.9(2) yes
C(21) C(20) C(22) 110.6(3) yes
C(21) C(20) C(23) 106.6(3) yes
C(22) C(20) C(23) 106.6(3) yes
P(3) C(24) C(25) 112.6(2) yes
N(4) C(25) C(24) 118.0(2) yes
N(4) C(25) C(26) 119.9(3) yes
C(24) C(25) C(26) 122.0(3) yes
C(25) C(26) C(27) 120.2(3) yes
C(26) C(27) C(28) 119.7(3) yes
C(27) C(28) C(29) 119.0(3) yes
N(4) C(29) C(28) 121.3(3) yes
N(4) C(29) C(30) 117.9(3) yes
C(28) C(29) C(30) 120.8(3) yes
P(4) C(30) C(29) 112.6(2) yes
P(3) C(31) C(32) 110.4(2) yes
P(3) C(31) C(33) 112.9(3) yes
P(3) C(31) C(34) 110.2(2) yes
C(32) C(31) C(33) 108.6(3) yes
C(32) C(31) C(34) 108.9(3) yes
C(33) C(31) C(34) 105.8(3) yes
P(3) C(35) C(36) 107.1(2) yes
P(3) C(35) C(37) 112.1(2) yes
P(3) C(35) C(38) 113.3(2) yes
C(36) C(35) C(37) 106.1(3) yes
C(36) C(35) C(38) 108.8(3) yes
C(37) C(35) C(38) 109.2(3) yes
P(4) C(39) C(40) 109.4(3) yes
P(4) C(39) C(41) 109.8(2) yes
P(4) C(39) C(42) 113.4(2) yes
C(40) C(39) C(41) 106.2(3) yes
C(40) C(39) C(42) 109.8(3) yes
C(41) C(39) C(42) 107.9(3) yes
P(4) C(43) C(44) 109.5(2) yes
P(4) C(43) C(45) 114.8(3) yes
P(4) C(43) C(46) 108.3(2) yes
C(44) C(43) C(45) 109.7(3) yes
C(44) C(43) C(46) 107.8(3) yes
C(45) C(43) C(46) 106.5(3) yes
C(47) C(48) C(49) 139.0(8) yes
C(48) C(49) C(50) 107.9(7) yes
C(49) C(50) C(51) 113.7(6) yes
C(50) C(51) C(52) 111.6(5) yes
P(1) C(1) H(1) 108.7 no
P(1) C(1) H(2) 108.7 no
C(2) C(1) H(1) 108.7 no
C(2) C(1) H(2) 108.7 no
H(1) C(1) H(2) 109.5 no
C(2) C(3) H(3) 120.2 no
C(4) C(3) H(3) 120.2 no
C(3) C(4) H(4) 120.2 no
C(5) C(4) H(4) 120.2 no
C(4) C(5) H(5) 119.9 no
C(6) C(5) H(5) 119.9 no
P(2) C(7) H(6) 108.5 no
P(2) C(7) H(7) 108.5 no
C(6) C(7) H(6) 108.5 no
C(6) C(7) H(7) 108.5 no
H(6) C(7) H(7) 109.5 no
C(8) C(9) H(8) 109.5 no
C(8) C(9) H(9) 109.5 no
C(8) C(9) H(10) 109.5 no
H(8) C(9) H(9) 109.5 no
H(8) C(9) H(10) 109.5 no
H(9) C(9) H(10) 109.5 no
C(8) C(10) H(14) 109.5 no
C(8) C(10) H(15) 109.5 no
C(8) C(10) H(16) 109.5 no
H(14) C(10) H(15) 109.5 no
H(14) C(10) H(16) 109.5 no
H(15) C(10) H(16) 109.5 no
C(8) C(11) H(11) 109.5 no
C(8) C(11) H(12) 109.5 no
C(8) C(11) H(13) 109.5 no
H(11) C(11) H(12) 109.5 no
H(11) C(11) H(13) 109.5 no
H(12) C(11) H(13) 109.5 no
C(12) C(13) H(17) 109.5 no
C(12) C(13) H(18) 109.5 no
C(12) C(13) H(19) 109.5 no
H(17) C(13) H(18) 109.5 no
H(17) C(13) H(19) 109.5 no
H(18) C(13) H(19) 109.5 no
C(12) C(14) H(20) 109.5 no
C(12) C(14) H(21) 109.5 no
C(12) C(14) H(22) 109.5 no
H(20) C(14) H(21) 109.5 no
H(20) C(14) H(22) 109.5 no
H(21) C(14) H(22) 109.5 no
C(12) C(15) H(23) 109.5 no
C(12) C(15) H(24) 109.5 no
C(12) C(15) H(25) 109.5 no
H(23) C(15) H(24) 109.5 no
H(23) C(15) H(25) 109.5 no
H(24) C(15) H(25) 109.5 no
C(16) C(17) H(26) 109.5 no
C(16) C(17) H(27) 109.5 no
C(16) C(17) H(28) 109.5 no
H(26) C(17) H(27) 109.5 no
H(26) C(17) H(28) 109.5 no
H(27) C(17) H(28) 109.5 no
C(16) C(18) H(29) 109.5 no
C(16) C(18) H(30) 109.5 no
C(16) C(18) H(31) 109.5 no
H(29) C(18) H(30) 109.5 no
H(29) C(18) H(31) 109.5 no
H(30) C(18) H(31) 109.5 no
C(16) C(19) H(32) 109.5 no
C(16) C(19) H(33) 109.5 no
C(16) C(19) H(34) 109.5 no
H(32) C(19) H(33) 109.5 no
H(32) C(19) H(34) 109.5 no
H(33) C(19) H(34) 109.5 no
C(20) C(21) H(35) 109.5 no
C(20) C(21) H(36) 109.5 no
C(20) C(21) H(37) 109.5 no
H(35) C(21) H(36) 109.5 no
H(35) C(21) H(37) 109.5 no
H(36) C(21) H(37) 109.5 no
C(20) C(22) H(38) 109.5 no
C(20) C(22) H(39) 109.5 no
C(20) C(22) H(40) 109.5 no
H(38) C(22) H(39) 109.5 no
H(38) C(22) H(40) 109.5 no
H(39) C(22) H(40) 109.5 no
C(20) C(23) H(41) 109.5 no
C(20) C(23) H(42) 109.5 no
C(20) C(23) H(43) 109.5 no
H(41) C(23) H(42) 109.5 no
H(41) C(23) H(43) 109.5 no
H(42) C(23) H(43) 109.5 no
P(3) C(24) H(44) 108.7 no
P(3) C(24) H(45) 108.7 no
C(25) C(24) H(44) 108.7 no
C(25) C(24) H(45) 108.7 no
H(44) C(24) H(45) 109.5 no
C(25) C(26) H(46) 119.9 no
C(27) C(26) H(46) 119.9 no
C(26) C(27) H(47) 120.1 no
C(28) C(27) H(47) 120.1 no
C(27) C(28) H(48) 120.5 no
C(29) C(28) H(48) 120.5 no
P(4) C(30) H(49) 108.7 no
P(4) C(30) H(50) 108.7 no
C(29) C(30) H(49) 108.7 no
C(29) C(30) H(50) 108.7 no
H(49) C(30) H(50) 109.5 no
C(31) C(32) H(51) 109.5 no
C(31) C(32) H(52) 109.5 no
C(31) C(32) H(53) 109.5 no
H(51) C(32) H(52) 109.5 no
H(51) C(32) H(53) 109.5 no
H(52) C(32) H(53) 109.5 no
C(31) C(33) H(54) 109.5 no
C(31) C(33) H(55) 109.5 no
C(31) C(33) H(56) 109.5 no
H(54) C(33) H(55) 109.5 no
H(54) C(33) H(56) 109.5 no
H(55) C(33) H(56) 109.5 no
C(31) C(34) H(57) 109.5 no
C(31) C(34) H(58) 109.5 no
C(31) C(34) H(59) 109.5 no
H(57) C(34) H(58) 109.5 no
H(57) C(34) H(59) 109.5 no
H(58) C(34) H(59) 109.5 no
C(35) C(36) H(60) 109.5 no
C(35) C(36) H(61) 109.5 no
C(35) C(36) H(62) 109.5 no
H(60) C(36) H(61) 109.5 no
H(60) C(36) H(62) 109.5 no
H(61) C(36) H(62) 109.5 no
C(35) C(37) H(63) 109.5 no
C(35) C(37) H(64) 109.5 no
C(35) C(37) H(65) 109.5 no
H(63) C(37) H(64) 109.5 no
H(63) C(37) H(65) 109.5 no
H(64) C(37) H(65) 109.5 no
C(35) C(38) H(66) 109.5 no
C(35) C(38) H(67) 109.5 no
C(35) C(38) H(68) 109.5 no
H(66) C(38) H(67) 109.5 no
H(66) C(38) H(68) 109.5 no
H(67) C(38) H(68) 109.5 no
C(39) C(40) H(69) 109.5 no
C(39) C(40) H(70) 109.5 no
C(39) C(40) H(71) 109.5 no
H(69) C(40) H(70) 109.5 no
H(69) C(40) H(71) 109.5 no
H(70) C(40) H(71) 109.5 no
C(39) C(41) H(72) 109.5 no
C(39) C(41) H(73) 109.5 no
C(39) C(41) H(74) 109.5 no
H(72) C(41) H(73) 109.5 no
H(72) C(41) H(74) 109.5 no
H(73) C(41) H(74) 109.5 no
C(39) C(42) H(75) 109.5 no
C(39) C(42) H(76) 109.5 no
C(39) C(42) H(77) 109.5 no
H(75) C(42) H(76) 109.5 no
H(75) C(42) H(77) 109.5 no
H(76) C(42) H(77) 109.5 no
C(43) C(44) H(78) 109.5 no
C(43) C(44) H(79) 109.5 no
C(43) C(44) H(80) 109.5 no
H(78) C(44) H(79) 109.5 no
H(78) C(44) H(80) 109.5 no
H(79) C(44) H(80) 109.5 no
C(43) C(45) H(81) 109.5 no
C(43) C(45) H(82) 109.5 no
C(43) C(45) H(83) 109.5 no
H(81) C(45) H(82) 109.5 no
H(81) C(45) H(83) 109.5 no
H(82) C(45) H(83) 109.5 no
C(43) C(46) H(84) 109.5 no
C(43) C(46) H(85) 109.5 no
C(43) C(46) H(86) 109.5 no
H(84) C(46) H(85) 109.5 no
H(84) C(46) H(86) 109.5 no
H(85) C(46) H(86) 109.5 no
C(48) C(47) H(87) 109.5 no
C(48) C(47) H(88) 109.5 no
C(48) C(47) H(89) 109.5 no
H(87) C(47) H(88) 109.5 no
H(87) C(47) H(89) 109.5 no
H(88) C(47) H(89) 109.5 no
C(47) C(48) H(90) 101.7 no
C(47) C(48) H(91) 101.7 no
C(49) C(48) H(90) 101.7 no
C(49) C(48) H(91) 101.7 no
H(90) C(48) H(91) 109.5 no
C(48) C(49) H(92) 109.9 no
C(48) C(49) H(93) 109.9 no
C(50) C(49) H(92) 109.9 no
C(50) C(49) H(93) 109.9 no
H(92) C(49) H(93) 109.5 no
C(49) C(50) H(94) 108.4 no
C(49) C(50) H(95) 108.4 no
C(51) C(50) H(94) 108.4 no
C(51) C(50) H(95) 108.4 no
H(94) C(50) H(95) 109.5 no
C(50) C(51) H(96) 108.9 no
C(50) C(51) H(97) 108.9 no
C(52) C(51) H(96) 108.9 no
C(52) C(51) H(97) 108.9 no
H(96) C(51) H(97) 109.5 no
C(51) C(52) H(98) 109.5 no
C(51) C(52) H(99) 109.5 no
C(51) C(52) H(100) 109.5 no
H(98) C(52) H(99) 109.5 no
H(98) C(52) H(100) 109.5 no
H(99) C(52) H(100) 109.5 no

loop_
_geom_bond_atom_site_label_1
_geom_bond_atom_site_label_2
_geom_bond_distance
_geom_bond_publ_flag
Mo(1) Cl(1) 2.4527(9) yes
Mo(1) Cl(2) 2.4506(9) yes
Mo(1) P(1) 2.5556(11) yes
Mo(1) P(2) 2.5710(11) yes
Mo(1) N(1) 1.925(2) yes
Mo(1) N(3) 2.192(2) yes
Mo(2) Cl(3) 2.4424(10) yes
Mo(2) Cl(4) 2.4543(10) yes
Mo(2) P(3) 2.5771(9) yes
Mo(2) P(4) 2.5592(10) yes
Mo(2) N(2) 1.927(2) yes
Mo(2) N(4) 2.197(2) yes
P(1) C(1) 1.862(3) yes
P(1) C(8) 1.902(4) yes
P(1) C(12) 1.914(4) yes
P(2) C(7) 1.855(3) yes
P(2) C(16) 1.891(4) yes
P(2) C(20) 1.909(3) yes
P(3) C(24) 1.849(3) yes
P(3) C(31) 1.892(3) yes
P(3) C(35) 1.898(4) yes
P(4) C(30) 1.863(3) yes
P(4) C(39) 1.903(4) yes
P(4) C(43) 1.901(3) yes
N(1) N(2) 1.169(3) yes
N(3) C(2) 1.362(4) yes
N(3) C(6) 1.361(4) yes
N(4) C(25) 1.375(4) yes
N(4) C(29) 1.356(4) yes
C(1) C(2) 1.500(5) yes
C(2) C(3) 1.395(5) yes
C(3) C(4) 1.382(6) yes
C(4) C(5) 1.362(5) yes
C(5) C(6) 1.388(5) yes
C(6) C(7) 1.503(5) yes
C(8) C(9) 1.529(5) yes
C(8) C(10) 1.530(6) yes
C(8) C(11) 1.532(6) yes
C(12) C(13) 1.535(5) yes
C(12) C(14) 1.537(6) yes
C(12) C(15) 1.536(5) yes
C(16) C(17) 1.544(5) yes
C(16) C(18) 1.536(5) yes
C(16) C(19) 1.547(5) yes
C(20) C(21) 1.537(5) yes
C(20) C(22) 1.542(6) yes
C(20) C(23) 1.541(6) yes
C(24) C(25) 1.497(5) yes
C(25) C(26) 1.393(5) yes
C(26) C(27) 1.369(6) yes
C(27) C(28) 1.389(6) yes
C(28) C(29) 1.390(4) yes
C(29) C(30) 1.512(5) yes
C(31) C(32) 1.541(6) yes
C(31) C(33) 1.551(6) yes
C(31) C(34) 1.513(6) yes
C(35) C(36) 1.539(5) yes
C(35) C(37) 1.543(5) yes
C(35) C(38) 1.542(6) yes
C(39) C(40) 1.542(5) yes
C(39) C(41) 1.531(5) yes
C(39) C(42) 1.548(6) yes
C(43) C(44) 1.541(5) yes
C(43) C(45) 1.536(6) yes
C(43) C(46) 1.539(5) yes
C(47) C(48) 1.353(13) yes
C(48) C(49) 1.584(14) yes
C(49) C(50) 1.389(11) yes
C(50) C(51) 1.587(10) yes
C(51) C(52) 1.472(8) yes
C(1) H(1) 0.950 no
C(1) H(2) 0.950 no
C(3) H(3) 0.950 no
C(4) H(4) 0.950 no
C(5) H(5) 0.950 no
C(7) H(6) 0.950 no
C(7) H(7) 0.950 no
C(9) H(8) 0.950 no
C(9) H(9) 0.950 no
C(9) H(10) 0.950 no
C(10) H(14) 0.950 no
C(10) H(15) 0.950 no
C(10) H(16) 0.950 no
C(11) H(11) 0.950 no
C(11) H(12) 0.950 no
C(11) H(13) 0.950 no
C(13) H(17) 0.950 no
C(13) H(18) 0.950 no
C(13) H(19) 0.950 no
C(14) H(20) 0.950 no
C(14) H(21) 0.950 no
C(14) H(22) 0.950 no
C(15) H(23) 0.950 no
C(15) H(24) 0.950 no
C(15) H(25) 0.950 no
C(17) H(26) 0.950 no
C(17) H(27) 0.950 no
C(17) H(28) 0.950 no
C(18) H(29) 0.950 no
C(18) H(30) 0.950 no
C(18) H(31) 0.950 no
C(19) H(32) 0.950 no
C(19) H(33) 0.950 no
C(19) H(34) 0.950 no
C(21) H(35) 0.950 no
C(21) H(36) 0.950 no
C(21) H(37) 0.950 no
C(22) H(38) 0.950 no
C(22) H(39) 0.950 no
C(22) H(40) 0.950 no
C(23) H(41) 0.950 no
C(23) H(42) 0.950 no
C(23) H(43) 0.950 no
C(24) H(44) 0.950 no
C(24) H(45) 0.950 no
C(26) H(46) 0.950 no
C(27) H(47) 0.950 no
C(28) H(48) 0.950 no
C(30) H(49) 0.950 no
C(30) H(50) 0.950 no
C(32) H(51) 0.950 no
C(32) H(52) 0.950 no
C(32) H(53) 0.950 no
C(33) H(54) 0.950 no
C(33) H(55) 0.950 no
C(33) H(56) 0.950 no
C(34) H(57) 0.950 no
C(34) H(58) 0.950 no
C(34) H(59) 0.950 no
C(36) H(60) 0.950 no
C(36) H(61) 0.950 no
C(36) H(62) 0.950 no
C(37) H(63) 0.950 no
C(37) H(64) 0.950 no
C(37) H(65) 0.950 no
C(38) H(66) 0.950 no
C(38) H(67) 0.950 no
C(38) H(68) 0.950 no
C(40) H(69) 0.950 no
C(40) H(70) 0.950 no
C(40) H(71) 0.950 no
C(41) H(72) 0.950 no
C(41) H(73) 0.950 no
C(41) H(74) 0.950 no
C(42) H(75) 0.950 no
C(42) H(76) 0.950 no
C(42) H(77) 0.950 no
C(44) H(78) 0.950 no
C(44) H(79) 0.950 no
C(44) H(80) 0.950 no
C(45) H(81) 0.950 no
C(45) H(82) 0.950 no
C(45) H(83) 0.950 no
C(46) H(84) 0.950 no
C(46) H(85) 0.950 no
C(46) H(86) 0.950 no
C(47) H(87) 0.950 no
C(47) H(88) 0.950 no
C(47) H(89) 0.950 no
C(48) H(90) 0.950 no
C(48) H(91) 0.950 no
C(49) H(92) 0.950 no
C(49) H(93) 0.950 no
C(50) H(94) 0.950 no
C(50) H(95) 0.950 no
C(51) H(96) 0.950 no
C(51) H(97) 0.950 no
C(52) H(98) 0.950 no
C(52) H(99) 0.950 no
C(52) H(100) 0.950 no

loop_
_geom_torsion_atom_site_label_1
_geom_torsion_atom_site_label_2
_geom_torsion_atom_site_label_3
_geom_torsion_atom_site_label_4
_geom_torsion
Cl(1) Mo(1) P(1) C(1) -55.26(12)
Cl(1) Mo(1) P(1) C(8) 54.26(15)
Cl(1) Mo(1) P(1) C(12) -162.42(14)
Cl(1) Mo(1) P(2) C(7) 115.04(12)
Cl(1) Mo(1) P(2) C(16) 8.43(14)
Cl(1) Mo(1) P(2) C(20) -135.76(15)
Cl(1) Mo(1) N(1) N(2) -12(5)
Cl(1) Mo(1) N(3) C(2) 66.5(2)
Cl(1) Mo(1) N(3) C(6) -111.9(2)
Cl(2) Mo(1) P(1) C(1) 118.24(12)
Cl(2) Mo(1) P(1) C(8) -132.24(15)
Cl(2) Mo(1) P(1) C(12) 11.07(14)
Cl(2) Mo(1) P(2) C(7) -58.53(12)
Cl(2) Mo(1) P(2) C(16) -165.13(14)
Cl(2) Mo(1) P(2) C(20) 50.67(15)
Cl(2) Mo(1) N(1) N(2) 168(5)
Cl(2) Mo(1) N(3) C(2) -113.7(2)
Cl(2) Mo(1) N(3) C(6) 67.9(2)
P(1) Mo(1) P(2) C(7) 26.52(16)
P(1) Mo(1) P(2) C(16) -80.09(17)
P(1) Mo(1) P(2) C(20) 135.72(16)
P(2) Mo(1) P(1) C(1) 33.43(16)
P(2) Mo(1) P(1) C(8) 142.94(16)
P(2) Mo(1) P(1) C(12) -73.74(17)
P(1) Mo(1) N(1) N(2) 78(5)
N(1) Mo(1) P(1) C(1) -147.24(15)
N(1) Mo(1) P(1) C(8) -37.72(17)
N(1) Mo(1) P(1) C(12) 105.60(16)
P(1) Mo(1) N(3) C(2) -23.6(2)
P(1) Mo(1) N(3) C(6) 158.0(3)
N(3) Mo(1) P(1) C(1) 30.61(14)
N(3) Mo(1) P(1) C(8) 140.13(17)
N(3) Mo(1) P(1) C(12) -76.55(16)
P(2) Mo(1) N(1) N(2) -103(5)
N(1) Mo(1) P(2) C(7) -152.82(15)
N(1) Mo(1) P(2) C(16) 100.58(17)
N(1) Mo(1) P(2) C(20) -43.62(17)
P(2) Mo(1) N(3) C(2) 157.5(3)
P(2) Mo(1) N(3) C(6) -20.9(2)
N(3) Mo(1) P(2) C(7) 29.33(14)
N(3) Mo(1) P(2) C(16) -77.27(16)
N(3) Mo(1) P(2) C(20) 138.53(17)
N(1) Mo(1) N(3) C(2) 48(3)
N(1) Mo(1) N(3) C(6) -131(3)
N(3) Mo(1) N(1) N(2) 7(7)
Cl(3) Mo(2) P(3) C(24) -120.12(13)
Cl(3) Mo(2) P(3) C(31) -14.34(15)
Cl(3) Mo(2) P(3) C(35) 131.38(15)
Cl(3) Mo(2) P(4) C(30) 58.51(12)
Cl(3) Mo(2) P(4) C(39) -50.43(15)
Cl(3) Mo(2) P(4) C(43) 165.34(14)
Cl(3) Mo(2) N(2) N(1) -145(6)
Cl(3) Mo(2) N(4) C(25) 112.4(2)
Cl(3) Mo(2) N(4) C(29) -68.4(2)
Cl(4) Mo(2) P(3) C(24) 54.91(13)
Cl(4) Mo(2) P(3) C(31) 160.69(15)
Cl(4) Mo(2) P(3) C(35) -53.60(15)
Cl(4) Mo(2) P(4) C(30) -116.14(12)
Cl(4) Mo(2) P(4) C(39) 134.92(15)
Cl(4) Mo(2) P(4) C(43) -9.31(14)
Cl(4) Mo(2) N(2) N(1) 34(6)
Cl(4) Mo(2) N(4) C(25) -66.7(2)
Cl(4) Mo(2) N(4) C(29) 112.5(2)
P(3) Mo(2) P(4) C(30) -25.36(16)
P(3) Mo(2) P(4) C(39) -134.30(16)
P(3) Mo(2) P(4) C(43) 81.47(16)
P(4) Mo(2) P(3) C(24) -36.13(16)
P(4) Mo(2) P(3) C(31) 69.65(18)
P(4) Mo(2) P(3) C(35) -144.63(15)
P(3) Mo(2) N(2) N(1) -56(6)
N(2) Mo(2) P(3) C(24) 146.45(15)
N(2) Mo(2) P(3) C(31) -107.77(17)
N(2) Mo(2) P(3) C(35) 37.95(17)
P(3) Mo(2) N(4) C(25) 23.5(2)
P(3) Mo(2) N(4) C(29) -157.2(2)
N(4) Mo(2) P(3) C(24) -31.85(15)
N(4) Mo(2) P(3) C(31) 73.93(17)
N(4) Mo(2) P(3) C(35) -140.36(17)
P(4) Mo(2) N(2) N(1) 125(6)
N(2) Mo(2) P(4) C(30) 152.08(15)
N(2) Mo(2) P(4) C(39) 43.14(17)
N(2) Mo(2) P(4) C(43) -101.09(16)
P(4) Mo(2) N(4) C(25) -158.2(2)
P(4) Mo(2) N(4) C(29) 21.1(2)
N(4) Mo(2) P(4) C(30) -29.63(14)
N(4) Mo(2) P(4) C(39) -138.57(17)
N(4) Mo(2) P(4) C(43) 77.20(16)
N(2) Mo(2) N(4) C(25) -93(3)
N(2) Mo(2) N(4) C(29) 86(3)
N(4) Mo(2) N(2) N(1) 61(8)
Mo(1) P(1) C(1) C(2) -41.3(2)
Mo(1) P(1) C(8) C(9) -137.5(2)
Mo(1) P(1) C(8) C(10) -18.0(3)
Mo(1) P(1) C(8) C(11) 97.8(2)
Mo(1) P(1) C(12) C(13) 52.6(2)
Mo(1) P(1) C(12) C(14) 171.1(2)
Mo(1) P(1) C(12) C(15) -66.5(3)
C(1) P(1) C(8) C(9) -35.1(3)
C(1) P(1) C(8) C(10) 84.5(2)
C(1) P(1) C(8) C(11) -159.8(2)
C(8) P(1) C(1) C(2) -163.9(2)
C(1) P(1) C(12) C(13) -48.8(2)
C(1) P(1) C(12) C(14) 69.7(3)
C(1) P(1) C(12) C(15) -168.0(2)
C(12) P(1) C(1) C(2) 82.4(3)
C(8) P(1) C(12) C(13) -160.2(2)
C(8) P(1) C(12) C(14) -41.7(3)
C(8) P(1) C(12) C(15) 80.6(3)
C(12) P(1) C(8) C(9) 74.8(3)
C(12) P(1) C(8) C(10) -165.6(2)
C(12) P(1) C(8) C(11) -49.9(3)
Mo(1) P(2) C(7) C(6) -41.6(2)
Mo(1) P(2) C(16) C(17) 52.6(2)
Mo(1) P(2) C(16) C(18) 170.8(2)
Mo(1) P(2) C(16) C(19) -65.3(2)
Mo(1) P(2) C(20) C(21) -135.5(2)
Mo(1) P(2) C(20) C(22) 100.5(2)
Mo(1) P(2) C(20) C(23) -16.1(3)
C(7) P(2) C(16) C(17) -48.4(2)
C(7) P(2) C(16) C(18) 69.8(3)
C(7) P(2) C(16) C(19) -166.3(2)
C(16) P(2) C(7) C(6) 82.7(3)
C(7) P(2) C(20) C(21) -33.6(3)
C(7) P(2) C(20) C(22) -157.6(2)
C(7) P(2) C(20) C(23) 85.9(3)
C(20) P(2) C(7) C(6) -164.2(2)
C(16) P(2) C(20) C(21) 75.7(3)
C(16) P(2) C(20) C(22) -48.3(3)
C(16) P(2) C(20) C(23) -164.9(2)
C(20) P(2) C(16) C(17) -159.4(2)
C(20) P(2) C(16) C(18) -41.2(3)
C(20) P(2) C(16) C(19) 82.7(2)
Mo(2) P(3) C(24) C(25) 44.1(2)
Mo(2) P(3) C(31) C(32) 70.7(3)
Mo(2) P(3) C(31) C(33) -167.6(2)
Mo(2) P(3) C(31) C(34) -49.6(3)
Mo(2) P(3) C(35) C(36) 13.1(3)
Mo(2) P(3) C(35) C(37) -102.9(2)
Mo(2) P(3) C(35) C(38) 133.1(2)
C(24) P(3) C(31) C(32) 170.9(2)
C(24) P(3) C(31) C(33) -67.5(3)
C(24) P(3) C(31) C(34) 50.5(3)
C(31) P(3) C(24) C(25) -79.7(2)
C(24) P(3) C(35) C(36) -88.2(2)
C(24) P(3) C(35) C(37) 155.8(2)
C(24) P(3) C(35) C(38) 31.7(3)
C(35) P(3) C(24) C(25) 166.9(2)
C(31) P(3) C(35) C(36) 163.0(2)
C(31) P(3) C(35) C(37) 47.0(3)
C(31) P(3) C(35) C(38) -77.1(3)
C(35) P(3) C(31) C(32) -78.6(3)
C(35) P(3) C(31) C(33) 43.0(3)
C(35) P(3) C(31) C(34) 161.0(2)
Mo(2) P(4) C(30) C(29) 41.9(2)
Mo(2) P(4) C(39) C(40) -100.1(2)
Mo(2) P(4) C(39) C(41) 16.2(3)
Mo(2) P(4) C(39) C(42) 137.0(2)
Mo(2) P(4) C(43) C(44) 64.8(3)
Mo(2) P(4) C(43) C(45) -171.3(2)
Mo(2) P(4) C(43) C(46) -52.5(3)
C(30) P(4) C(39) C(40) 157.8(2)
C(30) P(4) C(39) C(41) -85.9(3)
C(30) P(4) C(39) C(42) 34.9(3)
C(39) P(4) C(30) C(29) 164.4(2)
C(30) P(4) C(43) C(44) 166.1(2)
C(30) P(4) C(43) C(45) -70.0(3)
C(30) P(4) C(43) C(46) 48.8(3)
C(43) P(4) C(30) C(29) -81.6(2)
C(39) P(4) C(43) C(44) -83.0(3)
C(39) P(4) C(43) C(45) 40.9(3)
C(39) P(4) C(43) C(46) 159.7(2)
C(43) P(4) C(39) C(40) 48.3(3)
C(43) P(4) C(39) C(41) 164.5(2)
C(43) P(4) C(39) C(42) -74.7(3)
Mo(1) N(1) N(2) Mo(2) 60(10)
Mo(1) N(3) C(2) C(1) 1.9(4)
Mo(1) N(3) C(2) C(3) -177.9(3)
Mo(1) N(3) C(6) C(5) 179.6(3)
Mo(1) N(3) C(6) C(7) -1.4(4)
C(2) N(3) C(6) C(5) 1.2(5)
C(2) N(3) C(6) C(7) -179.9(3)
C(6) N(3) C(2) C(1) -179.7(3)
C(6) N(3) C(2) C(3) 0.6(5)
Mo(2) N(4) C(25) C(24) -0.3(4)
Mo(2) N(4) C(25) C(26) 179.3(2)
Mo(2) N(4) C(29) C(28) -179.3(2)
Mo(2) N(4) C(29) C(30) 1.8(4)
C(25) N(4) C(29) C(28) -0.1(4)
C(25) N(4) C(29) C(30) -179.0(3)
C(29) N(4) C(25) C(24) -179.6(3)
C(29) N(4) C(25) C(26) 0.0(4)
P(1) C(1) C(2) N(3) 32.2(4)
P(1) C(1) C(2) C(3) -148.0(3)
N(3) C(2) C(3) C(4) -1.5(6)
C(1) C(2) C(3) C(4) 178.8(4)
C(2) C(3) C(4) C(5) 0.6(6)
C(3) C(4) C(5) C(6) 1.1(7)
C(4) C(5) C(6) N(3) -2.0(6)
C(4) C(5) C(6) C(7) 179.1(4)
N(3) C(6) C(7) P(2) 34.6(4)
C(5) C(6) C(7) P(2) -146.4(3)
P(3) C(24) C(25) N(4) -35.5(4)
P(3) C(24) C(25) C(26) 144.9(3)
N(4) C(25) C(26) C(27) -0.1(4)
C(24) C(25) C(26) C(27) 179.5(3)
C(25) C(26) C(27) C(28) 0.3(6)
C(26) C(27) C(28) C(29) -0.4(6)
C(27) C(28) C(29) N(4) 0.3(5)
C(27) C(28) C(29) C(30) 179.2(3)
N(4) C(29) C(30) P(4) -34.8(4)
C(28) C(29) C(30) P(4) 146.3(3)
C(47) C(48) C(49) C(50) -30.3(16)
C(48) C(49) C(50) C(51) 178.4(6)
C(49) C(50) C(51) C(52) 176.3(7)
